data_2000056
loop_
_publ_author_name
'Averbuch-Pouchot, M. T.'
'Durif, A.'
'Guitel, J. C.'

_publ_section_title
;
 Structure of disodium ethylenediammonium
 bis[monohydrogentetraoxophosphate(V)] hexahydrate
;
_journal_issue 10
_journal_name_full
;
 Acta Crystallographica, Section C: Crystal Structure Communications
;
_journal_page_first 1896
_journal_page_last 1898
_journal_paper_doi 10.1107/s0108270187089704
_journal_volume 43
_journal_year 1987
_chemical_formula_sum 'C2 H24 N2 Na2 O14 P2'
_space_group_IT_number 14
_symmetry_cell_setting monoclinic
_symmetry_space_group_name_Hall '-P 2ybc'
_symmetry_space_group_name_H-M 'P 1 21/c 1'
_cell_angle_alpha 90
_cell_angle_beta 105.00(5)
_cell_angle_gamma 90
_cell_formula_units_Z 2
_cell_length_a 11.699(9)
_cell_length_b 10.164(9)
_cell_length_c 6.835(4)
_cell_volume 785.047
_diffrn_ambient_temperature ?
_exptl_crystal_density_diffrn 1.727
_refine_ls_R_factor_gt 0.022
_refine_ls_wR_factor_gt 0.022
_cod_original_sg_symbol_H-M 'P 21/c'
_cod_database_code 2000056

loop_
_symmetry_equiv_pos_site_id
_symmetry_equiv_pos_as_xyz
1 x,y,z
2 -x,1/2+y,1/2-z
3 -x,-y,-z
4 x,-1/2-y,-1/2+z

loop_
_atom_site_label
_atom_site_type_symbol
_atom_site_fract_x
_atom_site_fract_y
_atom_site_fract_z
Na1 Na 0.59327(5) 0.13069(5) 0.10285(8)
P1 P 0.19048(3) 0.01690(3) 0.09303(5)
O1 O 0.27422(8) 0.0182(1) 0.3038(1)
O2 O 0.12632(8) -0.12147(9) 0.0688(2)
O3 O 0.09597(8) 0.12196(9) 0.0723(2)
O4 O 0.25655(8) 0.0279(1) -0.0689(1)
O5 O 0.49452(8) 0.9641(1) 0.2335(2)
O6 O 0.31084(8) 0.80010(9) 0.5560(2)
O7 O 0.6006(1) 0.7512(1) 0.4911(2)
N1 N 0.12995(9) 0.3850(1) 0.0602(2)
C1 C 0.0048(1) 0.4260(1) 0.0063(2)
H1 H 0.054(1) -0.117(2) 0.019(3)
H2 H 0.435(2) 0.978(2) 0.272(3)
H3 H 0.531(2) 0.912(2) 0.305(3)
H4 H 0.248(1) 0.764(2) 0.538(2)
H5 H 0.293(2) 0.863(2) 0.475(3)
H6 H 0.648(2) 0.690(2) 0.512(3)
H7 H 0.630(2) 0.801(2) 0.581(3)
H8 H 0.169(1) 0.416(2) 0.183(3)
H9 H 0.171(1) 0.414(2) -0.028(3)
H10 H 0.130(1) 0.302(2) 0.066(2)
H11 H -0.033(1) 0.384(2) -0.122(2)
H12 H -0.028(1) 0.391(2) 0.107(2)
C1B* C -0.0048(1) 0.5740(1) -0.0063(2)
N1B* N -0.12995(9) 0.6150(1) -0.0602(2)
H11B* H 0.033(1) 0.616(2) 0.122(2)
H12B* H 0.028(1) 0.609(2) -0.107(2)
H8B* H -0.169(1) 0.584(2) -0.183(3)
H9B* H -0.171(1) 0.586(2) 0.028(3)
H10B* H -0.130(1) 0.698(2) -0.066(2)

loop_
_atom_type_symbol
_atom_type_radius_bond
C 0.68
H 0.23
N 0.68
Na 0.97
O 0.68
P 1.05
